data_7125399
loop_
_publ_author_name
'Zhan, Shun-Ze'
'Li, Jing-Hong'
'Zhang, Guo-Hui'
'Liu, Xiao-Wei'
'Li, Mian'
'Zheng, Ji'
'Ng, Seik Weng'
'Li, Dan'

_publ_section_title
;
 A luminescent edge-interlocked prismatic heteroleptic metallocage
 assembled through a ligand replacement reaction.
;
_journal_issue 80
_journal_name_full 'Chemical communications (Cambridge, England)'
_journal_page_first 11992
_journal_page_last 11995
_journal_paper_doi 10.1039/c9cc05236d
_journal_volume 55
_journal_year 2019
_chemical_formula_moiety 'C22 H22 N4 S3, C2 H6 O'
_chemical_formula_sum 'C24 H28 N4 O S3'
_chemical_formula_weight 484.68
_space_group_crystal_system orthorhombic
_space_group_IT_number 40
_space_group_name_Hall 'A 2 -2a'
_space_group_name_H-M_alt 'A m a 2'
_atom_sites_solution_hydrogens mixed
_audit_creation_method SHELXL-2018/3
_audit_update_record
;
2019-08-12 deposited with the CCDC.	2019-08-28 downloaded from the CCDC.
;
_cell_angle_alpha 90
_cell_angle_beta 90
_cell_angle_gamma 90
_cell_formula_units_Z 4
_cell_length_a 32.1098(4)
_cell_length_b 13.4720(2)
_cell_length_c 5.71530(10)
_cell_measurement_reflns_used 14606
_cell_measurement_temperature 100(2)
_cell_measurement_theta_max 73.9980
_cell_measurement_theta_min 5.5010
_cell_volume 2472.34(6)
_computing_cell_refinement 'CrysAlisPro 1.171.39.28b (Rigaku OD, 2015)'
_computing_data_collection 'CrysAlisPro 1.171.39.28b (Rigaku OD, 2015)'
_computing_data_reduction 'CrysAlisPro 1.171.39.28b (Rigaku OD, 2015)'
_computing_structure_refinement 'SHELXL-2018/3 (Sheldrick, 2018)'
_diffrn_ambient_temperature 100(2)
_diffrn_measured_fraction_theta_full 0.999
_diffrn_measured_fraction_theta_max 0.995
_diffrn_measurement_device_type 'XtaLAB AFC12 (RINC): Kappa single'
_diffrn_measurement_method '\w scans'
_diffrn_radiation_type CuK\a
_diffrn_radiation_wavelength 1.54184
_diffrn_reflns_av_R_equivalents 0.0469
_diffrn_reflns_av_unetI/netI 0.0171
_diffrn_reflns_Laue_measured_fraction_full 0.999
_diffrn_reflns_Laue_measured_fraction_max 0.995
_diffrn_reflns_limit_h_max 40
_diffrn_reflns_limit_h_min -39
_diffrn_reflns_limit_k_max 16
_diffrn_reflns_limit_k_min -16
_diffrn_reflns_limit_l_max 7
_diffrn_reflns_limit_l_min -7
_diffrn_reflns_number 23719
_diffrn_reflns_point_group_measured_fraction_full 0.999
_diffrn_reflns_point_group_measured_fraction_max 0.988
_diffrn_reflns_theta_full 67.684
_diffrn_reflns_theta_max 74.258
_diffrn_reflns_theta_min 5.511
_exptl_absorpt_coefficient_mu 2.925
_exptl_absorpt_correction_T_max 1.00000
_exptl_absorpt_correction_T_min 0.15704
_exptl_absorpt_correction_type multi-scan
_exptl_absorpt_process_details
;
CrysAlisPro 1.171.39.28b (Rigaku Oxford Diffraction, 2015)
Empirical absorption correction using spherical harmonics,
 implemented in SCALE3 ABSPACK scaling algorithm.
;
_exptl_crystal_colour colorless
_exptl_crystal_density_diffrn 1.302
_exptl_crystal_description block
_exptl_crystal_F_000 1024
_exptl_crystal_size_max 0.300
_exptl_crystal_size_mid 0.200
_exptl_crystal_size_min 0.100
_refine_diff_density_max 0.389
_refine_diff_density_min -0.281
_refine_diff_density_rms 0.045
_refine_ls_abs_structure_details
;
 Flack x determined using 1092 quotients [(I+)-(I-)]/[(I+)+(I-)]
 (Parsons, Flack and Wagner, Acta Cryst. B69 (2013) 249-259).
;
_refine_ls_abs_structure_Flack 0.014(6)
_refine_ls_extinction_method none
_refine_ls_goodness_of_fit_ref 1.092
_refine_ls_hydrogen_treatment constr
_refine_ls_matrix_type full
_refine_ls_number_parameters 161
_refine_ls_number_reflns 2537
_refine_ls_number_restraints 1
_refine_ls_restrained_S_all 1.091
_refine_ls_R_factor_all 0.0352
_refine_ls_R_factor_gt 0.0345
_refine_ls_shift/su_max 0.006
_refine_ls_shift/su_mean 0.000
_refine_ls_structure_factor_coef Fsqd
_refine_ls_weighting_details 'w=1/[\s^2^(Fo^2^)+(0.0503P)^2^+2.2602P] where P=(Fo^2^+2Fc^2^)/3'
_refine_ls_weighting_scheme calc
_refine_ls_wR_factor_gt 0.0933
_refine_ls_wR_factor_ref 0.0937
_reflns_Friedel_coverage 0.795
_reflns_Friedel_fraction_full 0.998
_reflns_Friedel_fraction_max 0.978
_reflns_number_gt 2501
_reflns_number_total 2537
_reflns_threshold_expression 'I > 2\s(I)'
_cod_data_source_file c9cc05236d2.cif
_cod_data_source_block H2L2
_cod_database_code 7125399
_shelx_shelxl_version_number 2018/3
_shelx_space_group_comment
;
The symmetry employed for this shelxl refinement is uniquely defined
by the following loop, which should always be used as a source of
symmetry information in preference to the above space-group names.
They are only intended as comments.
;
_shelx_estimated_absorpt_t_min 0.474
_shelx_estimated_absorpt_t_max 0.759

loop_
_space_group_symop_operation_xyz
'x, y, z'
'-x, -y, z'
'x+1/2, -y, z'
'-x+1/2, y, z'
'x, y+1/2, z+1/2'
'-x, -y+1/2, z+1/2'
'x+1/2, -y+1/2, z+1/2'
'-x+1/2, y+1/2, z+1/2'

loop_
_atom_site_label
_atom_site_type_symbol
_atom_site_fract_x
_atom_site_fract_y
_atom_site_fract_z
_atom_site_U_iso_or_equiv
_atom_site_adp_type
_atom_site_occupancy
_atom_site_site_symmetry_order
_atom_site_calc_flag
_atom_site_refinement_flags_posn
_atom_site_refinement_flags_adp
_atom_site_refinement_flags_occupancy
_atom_site_disorder_assembly
_atom_site_disorder_group
S1 S 0.500000 1.000000 0.50002(17) 0.0317(2) Uani 1 2 d S T P . .
S2 S 0.58970(3) 0.67923(8) -0.13246(16) 0.0521(3) Uani 1 1 d . . . . .
O1 O 0.747(2) 0.4823(3) 0.4389(7) 0.032(5) Uani 0.5 1 d . . P A -1
H1O H 0.727527 0.515501 0.378812 0.047 Uiso 0.5 1 d R U P A -2
N1 N 0.68763(8) 0.59437(19) 0.2250(5) 0.0324(5) Uani 1 1 d . . . . .
H1N H 0.700916 0.560272 0.333094 0.039 Uiso 0.5 1 calc R U P B -1
N2 N 0.70571(7) 0.65673(19) 0.0676(5) 0.0328(6) Uani 1 1 d . . . . .
H2N H 0.732535 0.669484 0.058259 0.039 Uiso 0.5 1 calc R U P C -2
C1 C 0.52560(8) 0.9165(2) 0.3093(5) 0.0258(5) Uani 1 1 d . . . . .
C2 C 0.50882(8) 0.8837(2) 0.0979(5) 0.0249(5) Uani 1 1 d . . . . .
H2 H 0.483099 0.910049 0.044220 0.030 Uiso 1 1 calc R U . . .
C3 C 0.52928(8) 0.81328(19) -0.0333(5) 0.0256(6) Uani 1 1 d . . . . .
H3 H 0.517784 0.792306 -0.178219 0.031 Uiso 1 1 calc R U . . .
C4 C 0.56677(9) 0.7723(2) 0.0444(5) 0.0302(6) Uani 1 1 d . . . . .
C5 C 0.58338(9) 0.8048(2) 0.2556(6) 0.0342(7) Uani 1 1 d . . . . .
H5 H 0.608794 0.777422 0.311174 0.041 Uiso 1 1 calc R U . . .
C6 C 0.56317(9) 0.8765(2) 0.3848(5) 0.0311(6) Uani 1 1 d . . . . .
H6 H 0.575076 0.898849 0.527560 0.037 Uiso 1 1 calc R U . . .
C7 C 0.63782(10) 0.6564(3) 0.0005(6) 0.0404(7) Uani 1 1 d . . . . .
C8 C 0.64650(10) 0.5931(2) 0.1895(6) 0.0375(7) Uani 1 1 d . . . . .
C9 C 0.61790(10) 0.5330(3) 0.3384(7) 0.0516(10) Uani 1 1 d . . . . .
H9A H 0.621620 0.551567 0.502857 0.077 Uiso 1 1 calc R U . . .
H9B H 0.624285 0.462317 0.318678 0.077 Uiso 1 1 calc R U . . .
H9C H 0.589015 0.545455 0.291572 0.077 Uiso 1 1 calc R U . . .
C10 C 0.67629(10) 0.6956(2) -0.0709(6) 0.0377(7) Uani 1 1 d . . . . .
C11 C 0.68631(14) 0.7658(3) -0.2625(7) 0.0526(10) Uani 1 1 d . . . . .
H11A H 0.707710 0.812522 -0.209423 0.079 Uiso 1 1 calc R U . . .
H11B H 0.661161 0.802505 -0.306652 0.079 Uiso 1 1 calc R U . . .
H11C H 0.696685 0.728758 -0.398056 0.079 Uiso 1 1 calc R U . . .
C12 C 0.7416(4) 0.4591(6) 0.6778(12) 0.055(4) Uani 0.5 1 d . . P A -1
H12A H 0.720580 0.405644 0.691814 0.066 Uiso 0.5 1 calc R U P A -1
H12B H 0.730541 0.518289 0.759542 0.066 Uiso 0.5 1 calc R U P A -1
C13 C 0.7804(4) 0.4268(6) 0.7961(15) 0.072(3) Uani 0.5 1 d . . P A -1
H13A H 0.774463 0.411975 0.960644 0.107 Uiso 0.5 1 calc R U P A -1
H13B H 0.791227 0.367133 0.719062 0.107 Uiso 0.5 1 calc R U P A -1
H13C H 0.801199 0.479910 0.786869 0.107 Uiso 0.5 1 calc R U P A -1

loop_
_atom_site_aniso_label
_atom_site_aniso_U_11
_atom_site_aniso_U_22
_atom_site_aniso_U_33
_atom_site_aniso_U_23
_atom_site_aniso_U_13
_atom_site_aniso_U_12
S1 0.0390(5) 0.0375(5) 0.0186(4) 0.000 0.000 0.0140(4)
S2 0.0372(4) 0.0691(6) 0.0501(5) -0.0370(5) -0.0209(4) 0.0255(4)
O1 0.025(16) 0.0404(16) 0.0289(16) 0.0076(13) 0.000(3) 0.001(4)
N1 0.0284(12) 0.0384(13) 0.0305(13) -0.0039(11) -0.0023(10) 0.0051(10)
N2 0.0255(12) 0.0382(13) 0.0347(14) -0.0030(11) -0.0037(10) 0.0039(10)
C1 0.0255(12) 0.0302(13) 0.0219(13) 0.0021(11) 0.0019(11) 0.0014(10)
C2 0.0235(12) 0.0270(13) 0.0242(12) 0.0027(11) -0.0007(11) 0.0002(10)
C3 0.0231(12) 0.0311(13) 0.0227(14) -0.0003(11) -0.0019(10) -0.0025(10)
C4 0.0260(13) 0.0366(14) 0.0280(15) -0.0069(12) -0.0021(11) 0.0020(11)
C5 0.0270(14) 0.0442(17) 0.0315(15) -0.0105(14) -0.0070(12) 0.0095(12)
C6 0.0303(13) 0.0372(14) 0.0260(14) -0.0073(12) -0.0046(12) 0.0018(11)
C7 0.0329(15) 0.0495(17) 0.0387(16) -0.0209(16) -0.0087(14) 0.0151(14)
C8 0.0303(15) 0.0476(17) 0.0348(16) -0.0185(14) -0.0019(13) 0.0103(13)
C9 0.0338(16) 0.078(3) 0.043(2) -0.0259(19) 0.0075(15) -0.0081(17)
C10 0.0346(15) 0.0398(16) 0.0387(17) -0.0131(14) -0.0117(13) 0.0113(13)
C11 0.064(2) 0.046(2) 0.047(2) -0.0046(17) -0.0185(19) 0.0116(17)
C12 0.074(14) 0.064(4) 0.028(3) -0.001(3) 0.011(4) -0.002(4)
C13 0.139(9) 0.045(4) 0.030(4) -0.005(3) -0.024(5) 0.024(5)

loop_
_atom_type_symbol
_atom_type_description
_atom_type_scat_dispersion_real
_atom_type_scat_dispersion_imag
_atom_type_scat_source
C C 0.0181 0.0091 'International Tables Vol C Tables 4.2.6.8 and 6.1.1.4'
H H 0.0000 0.0000 'International Tables Vol C Tables 4.2.6.8 and 6.1.1.4'
N N 0.0311 0.0180 'International Tables Vol C Tables 4.2.6.8 and 6.1.1.4'
O O 0.0492 0.0322 'International Tables Vol C Tables 4.2.6.8 and 6.1.1.4'
S S 0.3331 0.5567 'International Tables Vol C Tables 4.2.6.8 and 6.1.1.4'

loop_
_geom_angle_atom_site_label_1
_geom_angle_atom_site_label_2
_geom_angle_atom_site_label_3
_geom_angle
_geom_angle_site_symmetry_3
C1 S1 C1 103.92(18) 2_675
C7 S2 C4 104.10(14) .
C8 N1 N2 109.2(3) .
C10 N2 N1 109.4(3) .
C6 C1 C2 118.7(3) .
C6 C1 S1 117.3(2) .
C2 C1 S1 123.8(2) .
C3 C2 C1 120.4(2) .
C2 C3 C4 120.7(3) .
C5 C4 C3 118.8(3) .
C5 C4 S2 124.0(2) .
C3 C4 S2 117.2(2) .
C6 C5 C4 120.3(3) .
C5 C6 C1 121.0(3) .
C10 C7 C8 106.1(3) .
C10 C7 S2 125.8(3) .
C8 C7 S2 128.0(3) .
N1 C8 C7 107.8(3) .
N1 C8 C9 121.9(3) .
C7 C8 C9 130.3(3) .
N2 C10 C7 107.5(3) .
N2 C10 C11 122.2(3) .
C7 C10 C11 130.2(3) .
O1 C12 C13 114(3) .

loop_
_geom_bond_atom_site_label_1
_geom_bond_atom_site_label_2
_geom_bond_distance
_geom_bond_site_symmetry_2
S1 C1 1.769(3) .
S1 C1 1.769(3) 2_675
S2 C7 1.749(3) .
S2 C4 1.771(3) .
O1 C12 1.411(12) .
N1 C8 1.336(4) .
N1 N2 1.361(4) .
N2 C10 1.339(4) .
C1 C6 1.390(4) .
C1 C2 1.395(4) .
C2 C3 1.376(4) .
C3 C4 1.397(4) .
C4 C5 1.390(4) .
C5 C6 1.378(4) .
C7 C10 1.404(5) .
C7 C8 1.404(5) .
C8 C9 1.492(5) .
C10 C11 1.482(6) .
C12 C13 1.484(15) .
